data_2227877
loop_
_publ_author_name
'Wagner, Carl E.'
'Groy, Thomas L.'

_publ_section_title
;
 2-Fluoro-4-(methoxycarbonyl)benzoic acid
;
_journal_coeditor_code PB2036
_journal_issue 9
_journal_name_full 'Acta Crystallographica Section E'
_journal_page_first o2340
_journal_paper_doi 10.1107/S1600536810032253
_journal_volume 66
_journal_year 2010
_chemical_formula_iupac 'C9 H7 F O4'
_chemical_formula_moiety 'C9 H7 F O4'
_chemical_formula_sum 'C9 H7 F O4'
_chemical_formula_weight 198.15
_chemical_melting_point 427
_chemical_name_systematic
;
2-Fluoro-4-(methoxycarbonyl)benzoic acid
;
_space_group_IT_number 2
_symmetry_cell_setting triclinic
_symmetry_space_group_name_Hall '-P 1'
_symmetry_space_group_name_H-M 'P -1'
_atom_sites_solution_hydrogens geom
_atom_sites_solution_primary direct
_atom_sites_solution_secondary difmap
_audit_creation_method 'APEX2 v2009.3-0'
_cell_angle_alpha 99.480(14)
_cell_angle_beta 108.748(13)
_cell_angle_gamma 99.240(14)
_cell_formula_units_Z 2
_cell_length_a 7.536(7)
_cell_length_b 7.591(7)
_cell_length_c 8.523(8)
_cell_measurement_reflns_used 51
_cell_measurement_temperature 296.(2)
_cell_measurement_theta_max 11.9163
_cell_measurement_theta_min 4.5333
_cell_volume 443.3(7)
_computing_cell_refinement 'SAINT-Plus (Bruker, 2008)'
_computing_data_collection 'APEX2 (Bruker, 2008)'
_computing_data_reduction 'SAINT-Plus (Bruker, 2008)'
_computing_molecular_graphics 'XSHELL (Bruker, 2004)'
_computing_publication_material 'APEX2 (Bruker, 2008)'
_computing_structure_refinement 'SHELXL97 (Sheldrick, 2008)'
_computing_structure_solution 'SHELXS97 (Sheldrick, 2008)'
_diffrn_ambient_temperature 296.(2)
_diffrn_measured_fraction_theta_full 0.983
_diffrn_measured_fraction_theta_max 0.983
_diffrn_measurement_device_type 'Bruker SMART APEX CCD'
_diffrn_measurement_method '\w and \f scans'
_diffrn_radiation_monochromator graphite
_diffrn_radiation_source 'sealed tube'
_diffrn_radiation_type MoK\a
_diffrn_radiation_wavelength 0.71073
_diffrn_reflns_av_R_equivalents 0.0249
_diffrn_reflns_av_sigmaI/netI 0.1235
_diffrn_reflns_limit_h_max 8
_diffrn_reflns_limit_h_min -8
_diffrn_reflns_limit_k_max 8
_diffrn_reflns_limit_k_min -9
_diffrn_reflns_limit_l_max 10
_diffrn_reflns_limit_l_min -10
_diffrn_reflns_number 2526
_diffrn_reflns_theta_full 25.03
_diffrn_reflns_theta_max 25.03
_diffrn_reflns_theta_min 2.59
_exptl_absorpt_coefficient_mu 0.131
_exptl_absorpt_correction_T_max 0.9903
_exptl_absorpt_correction_T_min 0.9686
_exptl_absorpt_correction_type multi-scan
_exptl_absorpt_process_details '(SADABS; Bruker, 2008)'
_exptl_crystal_colour colourless
_exptl_crystal_density_diffrn 1.484
_exptl_crystal_density_method 'not measured'
_exptl_crystal_description plate
_exptl_crystal_F_000 204
_exptl_crystal_size_max 0.25
_exptl_crystal_size_mid 0.19
_exptl_crystal_size_min 0.08
_refine_diff_density_max 0.239
_refine_diff_density_min -0.220
_refine_ls_extinction_method none
_refine_ls_goodness_of_fit_ref 1.021
_refine_ls_hydrogen_treatment constr
_refine_ls_matrix_type full
_refine_ls_number_parameters 128
_refine_ls_number_reflns 1535
_refine_ls_number_restraints 0
_refine_ls_restrained_S_all 1.021
_refine_ls_R_factor_all 0.0935
_refine_ls_R_factor_gt 0.0656
_refine_ls_shift/su_max 0.001
_refine_ls_shift/su_mean 0.000
_refine_ls_structure_factor_coef Fsqd
_refine_ls_weighting_details 'calc w = 1/[\s^2^(Fo^2^)+(0.0000P)^2^+0.1145P] where P=(Fo^2^+2Fc^2^)/3'
_refine_ls_weighting_scheme calc
_refine_ls_wR_factor_gt 0.1623
_refine_ls_wR_factor_ref 0.1897
_reflns_number_gt 1025
_reflns_number_total 1535
_reflns_threshold_expression I>2\s(I)
_cod_data_source_file pb2036.cif
_cod_data_source_block I
_cod_database_code 2227877
_cod_database_fobs_code 2227877

loop_
_symmetry_equiv_pos_as_xyz
'x, y, z'
'-x, -y, -z'

loop_
_atom_site_type_symbol
_atom_site_label
_atom_site_fract_x
_atom_site_fract_y
_atom_site_fract_z
_atom_site_U_iso_or_equiv
_atom_site_adp_type
_atom_site_calc_flag
_atom_site_refinement_flags
_atom_site_occupancy
_atom_site_disorder_assembly
_atom_site_disorder_group
F F1 0.4739(2) 1.3542(2) 0.6014(2) 0.0629(5) Uani d . 1 . .
O O1 0.8299(2) 1.4232(4) 0.5841(2) 0.0672(7) Uani d . 1 . .
O O2 0.8296(2) 1.3413(2) 0.3192(2) 0.0716(8) Uani d . 1 . .
H H2A 0.9326 1.4171 0.3603 0.107 Uiso calc R 1 . .
O O3 -0.1230(4) 0.8633(4) 0.2593(2) 0.0798(9) Uani d . 1 . .
O O4 -0.0485(2) 0.7256(2) 0.0437(2) 0.0582(7) Uani d . 1 . .
C C1 0.5568(4) 1.2070(4) 0.3734(2) 0.0453(7) Uani d . 1 . .
C C2 0.4248(4) 1.2212(4) 0.4562(2) 0.0464(7) Uani d . 1 . .
C C3 0.2443(4) 1.1083(4) 0.3967(2) 0.0479(8) Uani d . 1 . .
H H3A 0.1607 1.1227 0.4553 0.057 Uiso calc R 1 . .
C C4 0.1871(4) 0.9720(4) 0.2478(2) 0.0437(7) Uani d . 1 . .
C C5 0.3166(4) 0.9507(4) 0.1625(2) 0.0495(8) Uani d . 1 . .
H H5A 0.2807 0.8584 0.0642 0.059 Uiso calc R 1 . .
C C6 0.4976(5) 1.0670(4) 0.2248(4) 0.0527(8) Uani d . 1 . .
H H6A 0.5819 1.0523 0.1669 0.063 Uiso calc R 1 . .
C C7 0.7527(4) 1.3333(4) 0.4321(4) 0.0503(8) Uani d . 1 . .
C C8 -0.0112(4) 0.8498(4) 0.1877(4) 0.0491(8) Uani d . 1 . .
C C9 -0.2360(5) 0.5972(5) -0.0216(4) 0.0692(10) Uani d . 1 . .
H H9A -0.2482 0.5131 -0.1238 0.104 Uiso calc R 1 . .
H H9B -0.3359 0.6639 -0.0462 0.104 Uiso calc R 1 . .
H H9C -0.2474 0.5303 0.0623 0.104 Uiso calc R 1 . .

loop_
_atom_site_aniso_label
_atom_site_aniso_U_11
_atom_site_aniso_U_22
_atom_site_aniso_U_33
_atom_site_aniso_U_12
_atom_site_aniso_U_13
_atom_site_aniso_U_23
F1 0.0579(11) 0.0628(13) 0.0540(10) -0.0020(9) 0.0211(9) -0.0111(8)
O1 0.0526(15) 0.0782(17) 0.0532(13) -0.0072(11) 0.0119(10) 0.0038(11)
O2 0.0590(16) 0.0765(18) 0.0690(15) -0.0133(11) 0.0303(11) 0.0019(11)
O3 0.0532(16) 0.088(2) 0.0828(17) -0.0110(13) 0.0346(13) -0.0154(14)
O4 0.0485(14) 0.0591(14) 0.0525(11) -0.0015(10) 0.0137(10) -0.0038(10)
C1 0.0435(17) 0.0453(17) 0.0477(15) 0.0102(14) 0.0161(13) 0.0123(13)
C2 0.0485(18) 0.0445(17) 0.0414(14) 0.0071(13) 0.0153(13) 0.0026(11)
C3 0.0447(18) 0.051(2) 0.0470(15) 0.0086(14) 0.0202(13) 0.0045(13)
C4 0.0431(17) 0.0430(16) 0.0434(15) 0.0074(13) 0.0149(13) 0.0091(11)
C5 0.050(2) 0.0467(18) 0.0490(16) 0.0076(14) 0.0208(14) 0.0017(13)
C6 0.050(2) 0.056(2) 0.0535(17) 0.0099(15) 0.0243(14) 0.0063(14)
C7 0.049(2) 0.0493(18) 0.0510(17) 0.0095(14) 0.0168(15) 0.0105(14)
C8 0.0432(18) 0.0511(18) 0.0490(16) 0.0079(14) 0.0156(14) 0.0055(13)
C9 0.052(2) 0.062(2) 0.069(2) -0.0055(17) 0.0060(16) -0.0018(17)

loop_
_atom_type_symbol
_atom_type_description
_atom_type_scat_dispersion_real
_atom_type_scat_dispersion_imag
_atom_type_scat_source
C C 0.0033 0.0016 'International Tables Vol C Tables 4.2.6.8 and 6.1.1.4'
H H 0.0000 0.0000 'International Tables Vol C Tables 4.2.6.8 and 6.1.1.4'
O O 0.0106 0.0060 'International Tables Vol C Tables 4.2.6.8 and 6.1.1.4'
F F 0.0171 0.0103 'International Tables Vol C Tables 4.2.6.8 and 6.1.1.4'

loop_
_geom_angle_atom_site_label_1
_geom_angle_atom_site_label_2
_geom_angle_atom_site_label_3
_geom_angle_site_symmetry_1
_geom_angle_site_symmetry_3
_geom_angle
_geom_angle_publ_flag
C7 O2 H2A . . 109.5 ?
C8 O4 C9 . . 115.8(2) ?
C2 C1 C6 . . 116.8(3) ?
C2 C1 C7 . . 124.1(3) ?
C6 C1 C7 . . 119.2(2) ?
F1 C2 C3 . . 117.5(2) ?
F1 C2 C1 . . 119.5(3) ?
C3 C2 C1 . . 122.9(3) ?
C2 C3 C4 . . 119.5(3) ?
C2 C3 H3A . . 120.2 ?
C4 C3 H3A . . 120.2 ?
C3 C4 C5 . . 119.4(3) ?
C3 C4 C8 . . 117.9(2) ?
C5 C4 C8 . . 122.7(3) ?
C6 C5 C4 . . 120.0(3) ?
C6 C5 H5A . . 120.0 ?
C4 C5 H5A . . 120.0 ?
C5 C6 C1 . . 121.4(3) ?
C5 C6 H6A . . 119.3 ?
C1 C6 H6A . . 119.3 ?
O1 C7 O2 . . 124.2(3) ?
O1 C7 C1 . . 119.9(3) ?
O2 C7 C1 . . 115.9(3) ?
O3 C8 O4 . . 124.0(3) ?
O3 C8 C4 . . 124.0(3) ?
O4 C8 C4 . . 112.0(2) ?
O4 C9 H9A . . 109.5 ?
O4 C9 H9B . . 109.5 ?
H9A C9 H9B . . 109.5 ?
O4 C9 H9C . . 109.5 ?
H9A C9 H9C . . 109.5 ?
H9B C9 H9C . . 109.5 ?

loop_
_geom_bond_atom_site_label_1
_geom_bond_atom_site_label_2
_geom_bond_site_symmetry_2
_geom_bond_distance
_geom_bond_publ_flag
F1 C2 . 1.364(3) ?
O1 C7 . 1.257(3) ?
O2 C7 . 1.278(4) ?
O2 H2A . 0.82 ?
O3 C8 . 1.197(4) ?
O4 C8 . 1.336(4) ?
O4 C9 . 1.460(4) ?
C1 C2 . 1.400(4) ?
C1 C6 . 1.405(4) ?
C1 C7 . 1.504(4) ?
C2 C3 . 1.372(4) ?
C3 C4 . 1.393(4) ?
C3 H3A . 0.93 ?
C4 C5 . 1.405(4) ?
C4 C8 . 1.504(4) ?
C5 C6 . 1.384(4) ?
C5 H5A . 0.93 ?
C6 H6A . 0.93 ?
C9 H9A . 0.96 ?
C9 H9B . 0.96 ?
C9 H9C . 0.96 ?

loop_
_geom_hbond_atom_site_label_D
_geom_hbond_atom_site_label_H
_geom_hbond_atom_site_label_A
_geom_hbond_site_symmetry_D
_geom_hbond_site_symmetry_H
_geom_hbond_site_symmetry_A
_geom_hbond_distance_DH
_geom_hbond_distance_HA
_geom_hbond_distance_DA
_geom_hbond_angle_DHA
_geom_hbond_publ_flag
C9 H9A F1 1_555 1_555 1_444 0.96 2.536 3.278(5) 134.0(10) y
O2 H2A O1 2_786 2_786 1_555 0.82 1.861 2.672(4) 170.0(10) y
C3 H3A O3 1_555 1_555 2_576 0.93 2.525 3.325(4) 144.0(10) y

loop_
_cod_related_entry_id
_cod_related_entry_database
_cod_related_entry_code
1 ChemSpider 24745789
